data_7114873
loop_
_publ_author_name
'Keegan, Jennifer'
'Kruger, Paul E.'
'Nieuwenhuyzen, Mark'
'O\^a&#x20AC;&#x2122;Brien, John'
'Martin, Noreen'

_publ_section_title
;
 Anion directed assembly of a dinuclear double helicateElectronic
 supplementary information (ESI) available: Fig. S1: stereoviews showing
 the packing of 1 in the solid state. Fig. S2: partial 1H NMR spectra of
 L2 and 1 and their assignment. See
 http://www.rsc.org/suppdata/cc/b1/b106981k/
;
_journal_issue 21
_journal_name_full 'Chemical Communications'
_journal_page_first 2192
_journal_paper_doi 10.1039/b106981k
_journal_year 2001
_chemical_formula_sum 'C25 H24 N4'
_chemical_formula_weight 380.48
_chemical_name_systematic
; 
? 
;
_space_group_IT_number 14
_symmetry_cell_setting monoclinic
_symmetry_space_group_name_Hall '-P 2ybc'
_symmetry_space_group_name_H-M 'P 1 21/c 1'
_atom_sites_solution_hydrogens geom
_atom_sites_solution_primary direct
_atom_sites_solution_secondary difmap
_cell_angle_alpha 90.00
_cell_angle_beta 97.8810(10)
_cell_angle_gamma 90.00
_cell_formula_units_Z 4
_cell_length_a 11.5546(8)
_cell_length_b 8.1809(5)
_cell_length_c 21.5214(14)
_cell_measurement_reflns_used 1500
_cell_measurement_temperature 153(2)
_cell_measurement_theta_max 40
_cell_measurement_theta_min 4
_cell_volume 2015.1(2)
_computing_cell_refinement 'Bruker SMART'
_computing_data_collection 'Bruker SMART'
_computing_data_reduction 'Bruker SHELXTL'
_computing_molecular_graphics 'Bruker SHELXTL'
_computing_publication_material 'Bruker SHELXTL'
_computing_structure_refinement 'SHELXL-97 (Sheldrick, 1997)'
_computing_structure_solution 'SHELXS-97 (Sheldrick, 1990)'
_diffrn_ambient_temperature 153(2)
_diffrn_measured_fraction_theta_full 0.905
_diffrn_measured_fraction_theta_max 0.905
_diffrn_measurement_device_type 'CCD area detector'
_diffrn_measurement_method 'phi and omega scans'
_diffrn_radiation_monochromator graphite
_diffrn_radiation_source 'fine-focus sealed tube'
_diffrn_radiation_type MoK\a
_diffrn_radiation_wavelength 0.71073
_diffrn_reflns_av_R_equivalents 0.0604
_diffrn_reflns_av_sigmaI/netI 0.0361
_diffrn_reflns_limit_h_max 15
_diffrn_reflns_limit_h_min -15
_diffrn_reflns_limit_k_max 10
_diffrn_reflns_limit_k_min -11
_diffrn_reflns_limit_l_max 27
_diffrn_reflns_limit_l_min -27
_diffrn_reflns_number 22756
_diffrn_reflns_theta_full 28.74
_diffrn_reflns_theta_max 28.74
_diffrn_reflns_theta_min 1.78
_exptl_absorpt_coefficient_mu 0.076
_exptl_absorpt_correction_T_max 0.9865
_exptl_absorpt_correction_T_min 0.9646
_exptl_absorpt_correction_type none
_exptl_absorpt_process_details SADABS
_exptl_crystal_colour colourless
_exptl_crystal_density_diffrn 1.254
_exptl_crystal_density_meas ?
_exptl_crystal_density_method 'not measured'
_exptl_crystal_description plate
_exptl_crystal_F_000 808
_exptl_crystal_size_max 0.48
_exptl_crystal_size_mid 0.37
_exptl_crystal_size_min 0.18
_refine_diff_density_max 0.291
_refine_diff_density_min -0.277
_refine_diff_density_rms 0.057
_refine_ls_extinction_method none
_refine_ls_goodness_of_fit_ref 1.031
_refine_ls_hydrogen_treatment refall
_refine_ls_matrix_type full
_refine_ls_number_parameters 358
_refine_ls_number_reflns 4724
_refine_ls_number_restraints 0
_refine_ls_restrained_S_all 1.031
_refine_ls_R_factor_all 0.0622
_refine_ls_R_factor_gt 0.0462
_refine_ls_shift/su_max 0.000
_refine_ls_shift/su_mean 0.000
_refine_ls_structure_factor_coef Fsqd
_refine_ls_weighting_details 'calc w=1/[\s^2^(Fo^2^)+(0.0707P)^2^+0.3199P] where P=(Fo^2^+2Fc^2^)/3'
_refine_ls_weighting_scheme calc
_refine_ls_wR_factor_gt 0.1156
_refine_ls_wR_factor_ref 0.1275
_reflns_number_gt 3620
_reflns_number_total 4724
_reflns_threshold_expression >2sigma(I)
_cod_data_source_file b106981k.txt
_cod_data_source_block rdapym_(L2)
_cod_depositor_comments
;
The following automatic conversions were performed:

'_symmetry_cell_setting' value 'Monoclinic' changed to 'monoclinic'
according to
/usr/data/users/saulius/automatic-downloads/retrospective/RSC/lib/dictionaries/cif_core.dic
dictionary named 'cif_core.dic' version 2.4.2 from 2011-04-26.

Automatic conversion script
Id: cif_fix_values 2281 2013-09-26 08:29:07Z andrius 

The following automatic conversions were performed:

'_exptl_crystal_density_meas' value 'not_measured' was changed to '?'
- the value is perceived as not measured.

Automatic conversion script
Id: cif_fix_values 3008 2015-01-20 13:52:24Z robertas 
;
_cod_original_sg_symbol_H-M P2(1)/c
_cod_database_code 7114873

loop_
_symmetry_equiv_pos_as_xyz
'x, y, z'
'-x, y+1/2, -z+1/2'
'-x, -y, -z'
'x, -y-1/2, z-1/2'

loop_
_atom_site_label
_atom_site_type_symbol
_atom_site_fract_x
_atom_site_fract_y
_atom_site_fract_z
_atom_site_U_iso_or_equiv
_atom_site_adp_type
_atom_site_occupancy
_atom_site_symmetry_multiplicity
_atom_site_calc_flag
N1 N 0.02497(11) -1.31473(15) 0.16050(6) 0.0347(3) Uani 1 1 d
C2 C -0.01060(14) -1.3862(2) 0.21071(8) 0.0397(4) Uani 1 1 d
H2 H -0.0868(14) -1.440(2) 0.2030(8) 0.040(4) Uiso 1 1 d
C3 C 0.05341(14) -1.3854(2) 0.26982(7) 0.0383(4) Uani 1 1 d
H3 H 0.0245(14) -1.443(2) 0.3043(8) 0.043(5) Uiso 1 1 d
C4 C 0.15895(14) -1.3035(2) 0.27799(7) 0.0358(3) Uani 1 1 d
H4 H 0.2047(15) -1.297(2) 0.3184(9) 0.044(5) Uiso 1 1 d
C5 C 0.19723(12) -1.22778(17) 0.22681(7) 0.0298(3) Uani 1 1 d
H5 H 0.2703(14) -1.167(2) 0.2300(8) 0.036(4) Uiso 1 1 d
C6 C 0.12888(11) -1.23858(15) 0.16866(6) 0.0250(3) Uani 1 1 d
C7 C 0.16510(13) -1.16846(18) 0.10869(7) 0.0297(3) Uani 1 1 d
H7A H 0.1081(13) -1.0727(19) 0.0936(7) 0.031(4) Uiso 1 1 d
H7B H 0.1548(13) -1.2564(19) 0.0774(7) 0.031(4) Uiso 1 1 d
N8 N 0.28439(11) -1.11189(14) 0.11398(6) 0.0312(3) Uani 1 1 d
H8 H 0.3366(15) -1.179(2) 0.1041(8) 0.036(4) Uiso 1 1 d
C9 C 0.32192(11) -0.95673(15) 0.13240(6) 0.0239(3) Uani 1 1 d
C10 C 0.44143(11) -0.91804(16) 0.13419(6) 0.0260(3) Uani 1 1 d
H10 H 0.4944(13) -1.0022(19) 0.1223(7) 0.029(4) Uiso 1 1 d
C11 C 0.48201(12) -0.76402(17) 0.15210(6) 0.0267(3) Uani 1 1 d
H11 H 0.5632(14) -0.7399(19) 0.1538(7) 0.033(4) Uiso 1 1 d
C12 C 0.40823(11) -0.64136(16) 0.16907(6) 0.0249(3) Uani 1 1 d
C13 C 0.29009(12) -0.67972(17) 0.16626(6) 0.0274(3) Uani 1 1 d
H13 H 0.2360(13) -0.5962(19) 0.1793(7) 0.030(4) Uiso 1 1 d
C14 C 0.24682(12) -0.83449(17) 0.14864(6) 0.0271(3) Uani 1 1 d
H13' H 0.1624(14) -0.858(2) 0.1476(7) 0.037(4) Uiso 1 1 d
C15 C 0.45602(13) -0.47541(18) 0.19127(7) 0.0302(3) Uani 1 1 d
H15A H 0.5066(12) -0.4871(19) 0.2314(7) 0.028(4) Uiso 1 1 d
H15B H 0.3902(14) -0.4047(19) 0.1995(7) 0.031(4) Uiso 1 1 d
C16 C 0.52620(11) -0.39002(15) 0.14604(6) 0.0237(3) Uani 1 1 d
C17 C 0.63176(12) -0.31269(16) 0.16695(6) 0.0258(3) Uani 1 1 d
H17 H 0.6596(13) -0.3148(19) 0.2118(8) 0.033(4) Uiso 1 1 d
C18 C 0.69697(11) -0.23365(16) 0.12606(6) 0.0253(3) Uani 1 1 d
H18 H 0.7716(13) -0.1823(18) 0.1430(7) 0.027(4) Uiso 1 1 d
C19 C 0.65837(11) -0.23237(14) 0.06148(6) 0.0220(3) Uani 1 1 d
C20 C 0.54990(11) -0.30521(15) 0.04028(6) 0.0227(3) Uani 1 1 d
H20 H 0.5207(13) -0.3048(19) -0.0044(8) 0.032(4) Uiso 1 1 d
C21 C 0.48639(11) -0.38301(15) 0.08171(6) 0.0235(3) Uani 1 1 d
H21 H 0.4124(13) -0.4346(18) 0.0659(7) 0.027(4) Uiso 1 1 d
N22 N 0.72341(10) -0.16741(14) 0.01808(6) 0.0285(3) Uani 1 1 d
H22 H 0.6932(14) -0.171(2) -0.0214(8) 0.034(4) Uiso 1 1 d
C23 C 0.83763(12) -0.09501(16) 0.03351(7) 0.0263(3) Uani 1 1 d
H23A H 0.8839(13) -0.1542(19) 0.0695(7) 0.031(4) Uiso 1 1 d
H23B H 0.8785(13) -0.1121(18) -0.0019(7) 0.029(4) Uiso 1 1 d
C24 C 0.83816(11) 0.08619(15) 0.04902(6) 0.0227(3) Uani 1 1 d
C25 C 0.73657(12) 0.17853(17) 0.04617(6) 0.0262(3) Uani 1 1 d
H25 H 0.6619(14) 0.1229(19) 0.0363(8) 0.035(4) Uiso 1 1 d
C26 C 0.74585(12) 0.34572(17) 0.05657(7) 0.0295(3) Uani 1 1 d
H26 H 0.6746(14) 0.412(2) 0.0556(8) 0.037(4) Uiso 1 1 d
C27 C 0.85566(13) 0.41543(17) 0.06940(7) 0.0314(3) Uani 1 1 d
H27 H 0.8693(15) 0.530(2) 0.0777(9) 0.050(5) Uiso 1 1 d
C28 C 0.95212(12) 0.31379(18) 0.07272(7) 0.0316(3) Uani 1 1 d
H28 H 1.0344(14) 0.3599(19) 0.0815(8) 0.036(4) Uiso 1 1 d
N29 N 0.94533(9) 0.15156(14) 0.06326(6) 0.0277(3) Uani 1 1 d

loop_
_atom_site_aniso_label
_atom_site_aniso_U_11
_atom_site_aniso_U_22
_atom_site_aniso_U_33
_atom_site_aniso_U_23
_atom_site_aniso_U_13
_atom_site_aniso_U_12
N1 0.0316(6) 0.0375(7) 0.0333(7) 0.0055(5) -0.0012(5) -0.0102(5)
C2 0.0343(8) 0.0436(9) 0.0409(9) 0.0059(7) 0.0039(7) -0.0122(7)
C3 0.0430(9) 0.0412(9) 0.0322(8) 0.0059(7) 0.0108(7) -0.0024(7)
C4 0.0380(8) 0.0440(9) 0.0246(7) -0.0017(6) 0.0017(6) 0.0007(7)
C5 0.0271(7) 0.0314(7) 0.0305(7) -0.0045(6) 0.0020(6) -0.0016(6)
C6 0.0260(7) 0.0210(6) 0.0279(7) -0.0013(5) 0.0029(5) -0.0004(5)
C7 0.0318(7) 0.0286(7) 0.0281(7) -0.0001(6) 0.0021(6) -0.0070(6)
N8 0.0286(6) 0.0272(6) 0.0391(7) -0.0029(5) 0.0095(5) -0.0020(5)
C9 0.0256(6) 0.0255(6) 0.0203(6) 0.0049(5) 0.0020(5) -0.0016(5)
C10 0.0242(7) 0.0269(7) 0.0273(7) 0.0030(5) 0.0052(5) 0.0034(5)
C11 0.0207(6) 0.0322(7) 0.0272(7) 0.0035(5) 0.0034(5) -0.0016(5)
C12 0.0268(7) 0.0281(7) 0.0201(6) 0.0030(5) 0.0042(5) -0.0015(5)
C13 0.0267(7) 0.0285(7) 0.0277(7) 0.0015(5) 0.0064(5) 0.0026(5)
C14 0.0212(6) 0.0309(7) 0.0295(7) 0.0030(6) 0.0040(5) -0.0004(5)
C15 0.0335(8) 0.0303(7) 0.0279(7) -0.0044(6) 0.0086(6) -0.0058(6)
C16 0.0243(6) 0.0211(6) 0.0257(7) -0.0029(5) 0.0036(5) 0.0005(5)
C17 0.0278(7) 0.0273(7) 0.0209(7) -0.0025(5) -0.0013(5) -0.0001(5)
C18 0.0220(6) 0.0253(6) 0.0273(7) -0.0022(5) -0.0013(5) -0.0031(5)
C19 0.0228(6) 0.0170(6) 0.0261(6) 0.0000(5) 0.0025(5) 0.0017(5)
C20 0.0238(6) 0.0205(6) 0.0226(7) -0.0019(5) -0.0013(5) 0.0024(5)
C21 0.0205(6) 0.0208(6) 0.0284(7) -0.0041(5) 0.0009(5) 0.0004(5)
N22 0.0302(6) 0.0302(6) 0.0246(6) 0.0019(5) 0.0016(5) -0.0068(5)
C23 0.0245(7) 0.0237(6) 0.0314(7) 0.0017(5) 0.0062(6) -0.0001(5)
C24 0.0234(6) 0.0243(6) 0.0206(6) 0.0024(5) 0.0032(5) 0.0000(5)
C25 0.0222(7) 0.0296(7) 0.0262(7) 0.0008(5) 0.0009(5) 0.0008(5)
C26 0.0282(7) 0.0294(7) 0.0297(7) -0.0007(5) 0.0003(6) 0.0072(6)
C27 0.0349(8) 0.0239(7) 0.0341(8) -0.0021(6) -0.0001(6) 0.0000(6)
C28 0.0264(7) 0.0294(7) 0.0381(8) -0.0020(6) 0.0010(6) -0.0034(6)
N29 0.0223(6) 0.0268(6) 0.0335(6) 0.0000(5) 0.0025(5) -0.0003(4)

loop_
_atom_type_symbol
_atom_type_description
_atom_type_scat_dispersion_real
_atom_type_scat_dispersion_imag
_atom_type_scat_source
C C 0.0033 0.0016 'International Tables Vol C Tables 4.2.6.8 and 6.1.1.4'
H H 0.0000 0.0000 'International Tables Vol C Tables 4.2.6.8 and 6.1.1.4'
N N 0.0061 0.0033 'International Tables Vol C Tables 4.2.6.8 and 6.1.1.4'

loop_
_geom_angle_atom_site_label_1
_geom_angle_atom_site_label_2
_geom_angle_atom_site_label_3
_geom_angle
C2 N1 C6 117.65(13)
N1 C2 C3 123.72(14)
C2 C3 C4 118.14(14)
C3 C4 C5 119.17(14)
C4 C5 C6 118.89(13)
N1 C6 C5 122.38(13)
N1 C6 C7 114.13(12)
C5 C6 C7 123.48(12)
N8 C7 C6 115.12(12)
C9 N8 C7 125.16(12)
N8 C9 C14 123.17(12)
N8 C9 C10 118.75(12)
C14 C9 C10 118.07(12)
C11 C10 C9 120.37(12)
C10 C11 C12 122.17(12)
C13 C12 C11 117.12(12)
C13 C12 C15 121.80(12)
C11 C12 C15 121.06(12)
C12 C13 C14 121.92(13)
C13 C14 C9 120.35(12)
C12 C15 C16 114.37(11)
C17 C16 C21 117.11(12)
C17 C16 C15 121.49(12)
C21 C16 C15 121.39(12)
C16 C17 C18 122.14(12)
C17 C18 C19 120.27(12)
N22 C19 C18 123.00(12)
N22 C19 C20 119.11(12)
C18 C19 C20 117.86(12)
C21 C20 C19 120.87(12)
C20 C21 C16 121.65(12)
C19 N22 C23 124.53(12)
N22 C23 C24 115.28(11)
N29 C24 C25 122.64(12)
N29 C24 C23 114.45(11)
C25 C24 C23 122.85(12)
C26 C25 C24 118.83(12)
C27 C26 C25 119.13(13)
C26 C27 C28 118.19(13)
N29 C28 C27 123.75(13)
C28 N29 C24 117.40(11)

loop_
_geom_bond_atom_site_label_1
_geom_bond_atom_site_label_2
_geom_bond_distance
N1 C2 1.3418(19)
N1 C6 1.3425(17)
C2 C3 1.381(2)
C3 C4 1.381(2)
C4 C5 1.388(2)
C5 C6 1.388(2)
C6 C7 1.5225(19)
C7 N8 1.4437(18)
N8 C9 1.3817(17)
C9 C14 1.3995(18)
C9 C10 1.4120(18)
C10 C11 1.3808(19)
C11 C12 1.3973(19)
C12 C13 1.3939(18)
C12 C15 1.5179(19)
C13 C14 1.395(2)
C15 C16 1.5197(18)
C16 C17 1.3928(18)
C16 C21 1.3988(18)
C17 C18 1.3937(19)
C18 C19 1.4002(18)
C19 N22 1.3828(17)
C19 C20 1.4062(18)
C20 C21 1.3850(18)
N22 C23 1.4431(17)
C23 C24 1.5193(18)
C24 N29 1.3450(16)
C24 C25 1.3902(17)
C25 C26 1.3878(19)
C26 C27 1.384(2)
C27 C28 1.385(2)
C28 N29 1.3434(18)
